data_2242924
loop_
_publ_author_name
'Yaseen, Ayat'
'Hassan, Muhammad Murtaza'
'Lee-Ruff, Edward'
'Audette, Gerald F.'

_publ_section_title
;
 Crystal structures of the synthetic intermediate
 3-[(6-chloro-7<i>H</i>-purin-7-yl)methyl]cyclobutan-1-one, and of two
 oxetanocin derivatives:
 3-[(6-chloro-8,9-dihydro-7<i>H</i>-purin-7-yl)methyl]cyclobutan-1-ol and
 3-[(6-chloro-9<i>H</i>-purin-9-yl)methyl]cyclobutan-1-ol
;
_journal_coeditor_code ZP2033
_journal_issue 6
_journal_name_full 'Acta Crystallographica Section E'
_journal_page_first 732
_journal_page_last 737
_journal_paper_doi 10.1107/S2056989019004432
_journal_volume 75
_journal_year 2019
_chemical_formula_iupac 'C10 H9 Cl N4 O'
_chemical_formula_moiety 'C10 H9 Cl N4 O'
_chemical_formula_sum 'C10 H9 Cl N4 O'
_chemical_formula_weight 236.66
_chemical_name_systematic
;
3-[(6-Chloro-7<i>H</i>-purin-7-yl)methyl]cyclobutan-1-one
;
_space_group_crystal_system monoclinic
_space_group_IT_number 14
_space_group_name_Hall '-P 2ybc'
_space_group_name_H-M_alt 'P 1 21/c 1'
_symmetry_space_group_name_Hall '-P 2ybc'
_symmetry_space_group_name_H-M 'P 1 21/c 1'
_atom_sites_solution_hydrogens geom
_atom_sites_solution_primary direct
_atom_sites_solution_secondary difmap
_audit_creation_method SHELXL-2018/3
_cell_angle_alpha 90
_cell_angle_beta 92.938(4)
_cell_angle_gamma 90
_cell_formula_units_Z 4
_cell_length_a 11.9736(5)
_cell_length_b 6.8854(4)
_cell_length_c 12.2746(5)
_cell_measurement_reflns_used 9903
_cell_measurement_temperature 110
_cell_measurement_theta_max 32.56
_cell_measurement_theta_min 3.32
_cell_volume 1010.63(8)
_computing_cell_refinement
;
CrysAlisPro (Rigaku OD, 2018)
;
_computing_data_collection
;
CrysAlisPro (Rigaku OD, 2018)
;
_computing_data_reduction
;
CrysAlisPro (Rigaku OD, 2018)
;
_computing_molecular_graphics
;
PLATON (Spek, 2009) and Mercury (Macrae <i>et al.</i>,  2008)
;
_computing_publication_material
;
<i>OLEX2</i> (Dolomanov <i>et al.</i>,  2009), PLATON (Spek,
2009)
and publCIF (Westrip, 2010)
;
_computing_structure_refinement
;
ShelXL (Sheldrick, 2015)
;
_computing_structure_solution
;
ShelXS (Sheldrick, 2008)
;
_diffrn_ambient_temperature 110(2)
_diffrn_detector 'CCD area detector'
_diffrn_measured_fraction_theta_full 0.999
_diffrn_measured_fraction_theta_max 1.000
_diffrn_measurement_device 'Bruker APEXII CCD'
_diffrn_measurement_method '\w scans'
_diffrn_radiation_monochromator graphite
_diffrn_radiation_probe x-ray
_diffrn_radiation_type MoK\a
_diffrn_radiation_wavelength 0.71073
_diffrn_reflns_av_R_equivalents 0.0458
_diffrn_reflns_av_unetI/netI 0.0164
_diffrn_reflns_limit_h_max 15
_diffrn_reflns_limit_h_min -15
_diffrn_reflns_limit_k_max 9
_diffrn_reflns_limit_k_min -9
_diffrn_reflns_limit_l_max 16
_diffrn_reflns_limit_l_min -16
_diffrn_reflns_number 35539
_diffrn_reflns_theta_full 25.242
_diffrn_reflns_theta_max 28.281
_diffrn_reflns_theta_min 3.324
_diffrn_source 'sealed X-ray tube'
_exptl_absorpt_coefficient_mu 0.360
_exptl_absorpt_correction_T_max 1.000
_exptl_absorpt_correction_T_min 0.661
_exptl_absorpt_correction_type multi-scan
_exptl_absorpt_process_details
;
(CrysAlisPro; Rigaku OD, 2018)
;
_exptl_crystal_colour pale_yellow
_exptl_crystal_density_diffrn 1.555
_exptl_crystal_description plate
_exptl_crystal_F_000 488
_exptl_crystal_size_max 0.434
_exptl_crystal_size_mid 0.212
_exptl_crystal_size_min 0.035
_refine_diff_density_max 0.598
_refine_diff_density_min -0.278
_refine_ls_extinction_method none
_refine_ls_goodness_of_fit_ref 1.070
_refine_ls_hydrogen_treatment constr
_refine_ls_matrix_type full
_refine_ls_number_parameters 145
_refine_ls_number_reflns 2508
_refine_ls_number_restraints 0
_refine_ls_restrained_S_all 1.070
_refine_ls_R_factor_all 0.0500
_refine_ls_R_factor_gt 0.0430
_refine_ls_shift/su_max 0.000
_refine_ls_shift/su_mean 0.000
_refine_ls_structure_factor_coef Fsqd
_refine_ls_weighting_details 'w=1/[\s^2^(Fo^2^)+(0.0508P)^2^+0.9477P] where P=(Fo^2^+2Fc^2^)/3'
_refine_ls_weighting_scheme calc
_refine_ls_wR_factor_gt 0.1066
_refine_ls_wR_factor_ref 0.1110
_reflns_number_gt 2217
_reflns_number_total 2508
_reflns_threshold_expression 'I > 2\s(I)'
_cod_data_source_file zp2033sup1.cif
_cod_data_source_block I
_cod_database_code 2242924
_shelx_space_group_comment
;
The symmetry employed for this shelxl refinement is uniquely defined
by the following loop, which should always be used as a source of
symmetry information in preference to the above space-group names.
They are only intended as comments.
;

loop_
_space_group_symop_operation_xyz
'x, y, z'
'-x, y+1/2, -z+1/2'
'-x, -y, -z'
'x, -y-1/2, z-1/2'

loop_
_atom_site_type_symbol
_atom_site_label
_atom_site_fract_x
_atom_site_fract_y
_atom_site_fract_z
_atom_site_U_iso_or_equiv
_atom_site_adp_type
_atom_site_calc_flag
_atom_site_occupancy
Cl Cl1 0.70136(4) 0.21385(7) 0.52904(4) 0.02685(14) Uani d 1
N N1 0.81306(13) 0.2530(2) 0.35301(12) 0.0230(3) Uani d 1
N N3 0.93051(12) 0.5196(2) 0.30500(11) 0.0219(3) Uani d 1
N N7 0.84068(11) 0.6388(2) 0.56456(11) 0.0183(3) Uani d 1
N N9 0.95030(12) 0.7744(2) 0.44062(12) 0.0216(3) Uani d 1
O O1' 0.43878(13) 0.6449(3) 0.76126(16) 0.0503(5) Uani d 1
C C2' 0.53242(16) 0.6753(3) 0.73657(17) 0.0303(4) Uani d 1
C C3' 0.64220(16) 0.7042(3) 0.80129(15) 0.0297(4) Uani d 1
H H3'A 0.670598 0.585740 0.839075 0.036 Uiso calc 1
H H3'B 0.642461 0.816481 0.851695 0.036 Uiso calc 1
C C4' 0.69801(14) 0.7464(3) 0.69174(14) 0.0215(4) Uani d 1
H H4' 0.720328 0.885805 0.685533 0.026 Uiso calc 1
C C5' 0.58520(15) 0.7032(3) 0.62724(16) 0.0297(4) Uani d 1
H H5'A 0.554763 0.814870 0.584483 0.036 Uiso calc 1
H H5'B 0.586295 0.584132 0.582080 0.036 Uiso calc 1
C C6' 0.79428(14) 0.6106(3) 0.67259(12) 0.0198(3) Uani d 1
H H6'A 0.854160 0.632156 0.729957 0.024 Uiso calc 1
H H6'B 0.768262 0.474799 0.678746 0.024 Uiso calc 1
C C2 0.88240(14) 0.3491(3) 0.28787(13) 0.0230(4) Uani d 1
H H2 0.898377 0.285913 0.221649 0.028 Uiso calc 1
C C4 0.90857(13) 0.6006(3) 0.40103(13) 0.0183(3) Uani d 1
C C5 0.83895(13) 0.5123(2) 0.47653(12) 0.0176(3) Uani d 1
C C6 0.79181(14) 0.3358(3) 0.44645(13) 0.0198(3) Uani d 1
C C8 0.90917(14) 0.7900(3) 0.53629(14) 0.0205(3) Uani d 1
H H8 0.925073 0.897356 0.583167 0.025 Uiso calc 1

loop_
_atom_site_aniso_label
_atom_site_aniso_U_11
_atom_site_aniso_U_22
_atom_site_aniso_U_33
_atom_site_aniso_U_12
_atom_site_aniso_U_13
_atom_site_aniso_U_23
Cl1 0.0305(2) 0.0264(2) 0.0241(2) -0.00833(17) 0.00535(16) 0.00170(17)
N1 0.0231(7) 0.0246(8) 0.0213(7) 0.0002(6) 0.0002(6) -0.0029(6)
N3 0.0215(7) 0.0272(8) 0.0173(7) 0.0026(6) 0.0046(5) 0.0014(6)
N7 0.0202(7) 0.0202(7) 0.0146(6) 0.0007(5) 0.0030(5) 0.0009(5)
N9 0.0213(7) 0.0210(7) 0.0229(7) -0.0006(6) 0.0036(5) 0.0027(6)
O1' 0.0302(8) 0.0585(12) 0.0639(11) -0.0075(8) 0.0186(8) 0.0010(9)
C2' 0.0257(9) 0.0282(10) 0.0377(10) 0.0011(7) 0.0102(8) -0.0006(8)
C3' 0.0284(9) 0.0409(12) 0.0207(8) 0.0025(8) 0.0091(7) 0.0002(8)
C4' 0.0198(8) 0.0263(9) 0.0187(8) 0.0019(6) 0.0046(6) 0.0022(6)
C5' 0.0215(8) 0.0425(12) 0.0251(9) 0.0037(8) 0.0000(7) -0.0010(8)
C6' 0.0228(8) 0.0253(9) 0.0116(7) 0.0016(7) 0.0033(6) 0.0011(6)
C2 0.0229(8) 0.0301(9) 0.0162(7) 0.0041(7) 0.0021(6) -0.0038(7)
C4 0.0177(7) 0.0204(8) 0.0168(7) 0.0022(6) 0.0003(6) 0.0037(6)
C5 0.0179(7) 0.0213(8) 0.0135(7) 0.0035(6) 0.0004(6) 0.0011(6)
C6 0.0195(7) 0.0223(8) 0.0175(7) 0.0007(6) 0.0015(6) 0.0039(6)
C8 0.0205(7) 0.0176(8) 0.0232(8) 0.0009(6) -0.0014(6) -0.0022(6)

loop_
_atom_type_symbol
_atom_type_description
_atom_type_scat_dispersion_real
_atom_type_scat_dispersion_imag
_atom_type_scat_source
C C 0.0033 0.0016 'International Tables Vol C Tables 4.2.6.8 and 6.1.1.4'
H H 0.0000 0.0000 'International Tables Vol C Tables 4.2.6.8 and 6.1.1.4'
N N 0.0061 0.0033 'International Tables Vol C Tables 4.2.6.8 and 6.1.1.4'
O O 0.0106 0.0060 'International Tables Vol C Tables 4.2.6.8 and 6.1.1.4'
Cl Cl 0.1484 0.1585 'International Tables Vol C Tables 4.2.6.8 and 6.1.1.4'

loop_
_geom_angle_atom_site_label_1
_geom_angle_atom_site_label_2
_geom_angle_atom_site_label_3
_geom_angle
C6 N1 C2 117.04(16)
C2 N3 C4 113.96(15)
C8 N7 C5 105.24(13)
C8 N7 C6' 125.49(14)
C5 N7 C6' 128.74(15)
C8 N9 C4 104.09(14)
O1' C2' C3' 133.7(2)
O1' C2' C5' 133.0(2)
C3' C2' C5' 93.29(14)
C2' C3' C4' 88.33(14)
C2' C3' H3'A 113.9
C4' C3' H3'A 113.9
C2' C3' H3'B 113.9
C4' C3' H3'B 113.9
H3'A C3' H3'B 111.1
C6' C4' C5' 116.77(16)
C6' C4' C3' 112.49(15)
C5' C4' C3' 90.22(14)
C6' C4' H4' 111.9
C5' C4' H4' 111.9
C3' C4' H4' 111.9
C2' C5' C4' 87.96(14)
C2' C5' H5'A 114.0
C4' C5' H5'A 114.0
C2' C5' H5'B 114.0
C4' C5' H5'B 114.0
H5'A C5' H5'B 111.2
N7 C6' C4' 112.54(14)
N7 C6' H6'A 109.1
C4' C6' H6'A 109.1
N7 C6' H6'B 109.1
C4' C6' H6'B 109.1
H6'A C6' H6'B 107.8
N3 C2 N1 128.03(16)
N3 C2 H2 116.0
N1 C2 H2 116.0
N3 C4 N9 126.01(15)
N3 C4 C5 123.02(16)
N9 C4 C5 110.96(14)
C6 C5 N7 138.56(15)
C6 C5 C4 116.68(15)
N7 C5 C4 104.75(14)
N1 C6 C5 121.22(16)
N1 C6 Cl1 116.95(14)
C5 C6 Cl1 121.83(13)
N9 C8 N7 114.95(15)
N9 C8 H8 122.5
N7 C8 H8 122.5

loop_
_geom_bond_atom_site_label_1
_geom_bond_atom_site_label_2
_geom_bond_distance
Cl1 C6 1.7372(17)
N1 C6 1.317(2)
N1 C2 1.354(2)
N3 C2 1.320(2)
N3 C4 1.342(2)
N7 C8 1.381(2)
N7 C5 1.387(2)
N7 C6' 1.4765(19)
N9 C8 1.301(2)
N9 C4 1.376(2)
O1' C2' 1.195(2)
C2' C3' 1.514(3)
C2' C5' 1.524(3)
C3' C4' 1.559(2)
C3' H3'A 0.9900
C3' H3'B 0.9900
C4' C6' 1.512(2)
C4' C5' 1.559(2)
C4' H4' 1.0000
C5' H5'A 0.9900
C5' H5'B 0.9900
C6' H6'A 0.9900
C6' H6'B 0.9900
C2 H2 0.9500
C4 C5 1.415(2)
C5 C6 1.382(2)
C8 H8 0.9500

loop_
_geom_hbond_atom_site_label_D
_geom_hbond_atom_site_label_H
_geom_hbond_atom_site_label_A
_geom_hbond_site_symmetry_A
_geom_hbond_distance_DH
_geom_hbond_distance_HA
_geom_hbond_distance_DA
_geom_hbond_angle_DHA
_geom_hbond_publ_flag
C6' H6'B Cl1 . 0.99 2.66 3.407(2) 132 yes
C4' H4' Cl1 1_565 1.00 2.97 3.7889(19) 140 no
C6' H6'B N1 4_566 0.99 2.68 3.343(2) 124 no

loop_
_geom_torsion_atom_site_label_1
_geom_torsion_atom_site_label_2
_geom_torsion_atom_site_label_3
_geom_torsion_atom_site_label_4
_geom_torsion
O1' C2' C3' C4' -175.7(3)
C5' C2' C3' C4' 3.32(16)
C2' C3' C4' C6' -122.53(16)
C2' C3' C4' C5' -3.24(16)
O1' C2' C5' C4' 175.7(3)
C3' C2' C5' C4' -3.32(16)
C6' C4' C5' C2' 118.72(16)
C3' C4' C5' C2' 3.22(15)
C8 N7 C6' C4' 76.0(2)
C5 N7 C6' C4' -113.61(19)
C5' C4' C6' N7 72.5(2)
C3' C4' C6' N7 174.86(15)
C4 N3 C2 N1 2.1(3)
C6 N1 C2 N3 -1.5(3)
C2 N3 C4 N9 178.09(16)
C2 N3 C4 C5 -0.8(2)
C8 N9 C4 N3 -178.22(16)
C8 N9 C4 C5 0.74(18)
C8 N7 C5 C6 179.2(2)
C6' N7 C5 C6 7.2(3)
C8 N7 C5 C4 0.10(17)
C6' N7 C5 C4 -171.83(15)
N3 C4 C5 C6 -0.8(2)
N9 C4 C5 C6 -179.83(14)
N3 C4 C5 N7 178.47(15)
N9 C4 C5 N7 -0.52(18)
C2 N1 C6 C5 -0.4(2)
C2 N1 C6 Cl1 179.16(13)
N7 C5 C6 N1 -177.58(18)
C4 C5 C6 N1 1.4(2)
N7 C5 C6 Cl1 2.9(3)
C4 C5 C6 Cl1 -178.08(12)
C4 N9 C8 N7 -0.70(19)
C5 N7 C8 N9 0.4(2)
C6' N7 C8 N9 172.66(15)

_cod_database_fobs_code 2242924
